data_7714095
loop_
_publ_author_name
'Siewert, Jan-Erik'
'Schumann, Andr\'e'
'Wellnitz, Tim'
'Dankert, Fabian'
'Hering-Junghans, Christian'

_publ_section_title
;
 Triphosphiranes as Phosphinidene-Transfer Agents -- Synthesis of Regular
 and Chelating NHC Phosphinidene Adducts
;
_journal_name_full 'Dalton Transactions'
_journal_paper_doi 10.1039/D3DT02690F
_journal_year 2023
_chemical_formula_moiety 'C22 H35 N2 P'
_chemical_formula_sum 'C22 H35 N2 P'
_chemical_formula_weight 358.49
_space_group_crystal_system orthorhombic
_space_group_IT_number 33
_space_group_name_Hall 'P 2c -2n'
_space_group_name_H-M_alt 'P n a 21'
_atom_sites_solution_hydrogens geom
_audit_creation_method SHELXL-2018/3
_audit_update_record
;
2023-09-21 deposited with the CCDC.	2023-09-26 downloaded from the CCDC.
;
_cell_angle_alpha 90
_cell_angle_beta 90
_cell_angle_gamma 90
_cell_formula_units_Z 8
_cell_length_a 30.2653(7)
_cell_length_b 9.5140(2)
_cell_length_c 15.0351(4)
_cell_measurement_reflns_used 9885
_cell_measurement_temperature 150(2)
_cell_measurement_theta_max 66.58
_cell_measurement_theta_min 2.92
_cell_volume 4329.27(18)
_computing_cell_refinement 'SAINT (Bruker, 2013)'
_computing_data_collection 'APEX2 (Bruker, 2014)'
_computing_data_reduction SAINT
_computing_molecular_graphics 'ORTEP-3v2020.1 (Farrugia, 2020)'
_computing_publication_material 'SHELXL-2018/3 (Sheldrick, 2018)'
_computing_structure_refinement 'SHELXL-2018/3 (Sheldrick, 2018)'
_computing_structure_solution 'SHELXT-2018/2 (Sheldrick, 2018)'
_diffrn_ambient_temperature 150(2)
_diffrn_measured_fraction_theta_full 0.999
_diffrn_measured_fraction_theta_max 0.999
_diffrn_measurement_device_type 'Bruker APEX-II CCD'
_diffrn_measurement_method '\f and \w scans'
_diffrn_radiation_monochromator multilayer
_diffrn_radiation_source microfocus
_diffrn_radiation_type CuK\a
_diffrn_radiation_wavelength 1.54178
_diffrn_reflns_av_R_equivalents 0.0419
_diffrn_reflns_av_unetI/netI 0.0354
_diffrn_reflns_Laue_measured_fraction_full 0.999
_diffrn_reflns_Laue_measured_fraction_max 0.999
_diffrn_reflns_limit_h_max 33
_diffrn_reflns_limit_h_min -35
_diffrn_reflns_limit_k_max 11
_diffrn_reflns_limit_k_min -11
_diffrn_reflns_limit_l_max 17
_diffrn_reflns_limit_l_min -17
_diffrn_reflns_number 34196
_diffrn_reflns_point_group_measured_fraction_full 0.930
_diffrn_reflns_point_group_measured_fraction_max 0.930
_diffrn_reflns_theta_full 65.979
_diffrn_reflns_theta_max 65.979
_diffrn_reflns_theta_min 2.920
_exptl_absorpt_coefficient_mu 1.151
_exptl_absorpt_correction_T_max 0.945
_exptl_absorpt_correction_T_min 0.778
_exptl_absorpt_correction_type multi-scan
_exptl_absorpt_process_details 'SADABS 2014/5'
_exptl_crystal_colour yellow
_exptl_crystal_density_diffrn 1.100
_exptl_crystal_description prism
_exptl_crystal_F_000 1568
_exptl_crystal_size_max 0.230
_exptl_crystal_size_mid 0.180
_exptl_crystal_size_min 0.050
_refine_diff_density_max 0.227
_refine_diff_density_min -0.174
_refine_diff_density_rms 0.034
_refine_ls_abs_structure_details
;
 Flack x determined using 2758 quotients [(I+)-(I-)]/[(I+)+(I-)]
 (Parsons, Flack and Wagner, Acta Cryst. B69 (2013) 249-259).
;
_refine_ls_abs_structure_Flack 0.042(8)
_refine_ls_extinction_method none
_refine_ls_goodness_of_fit_ref 1.039
_refine_ls_hydrogen_treatment constr
_refine_ls_matrix_type full
_refine_ls_number_parameters 497
_refine_ls_number_reflns 7020
_refine_ls_number_restraints 10
_refine_ls_restrained_S_all 1.038
_refine_ls_R_factor_all 0.0345
_refine_ls_R_factor_gt 0.0326
_refine_ls_shift/su_max 0.001
_refine_ls_shift/su_mean 0.000
_refine_ls_structure_factor_coef Fsqd
_refine_ls_weighting_details 'w=1/[\s^2^(Fo^2^)+(0.0541P)^2^+0.2906P] where P=(Fo^2^+2Fc^2^)/3'
_refine_ls_weighting_scheme calc
_refine_ls_wR_factor_gt 0.0829
_refine_ls_wR_factor_ref 0.0844
_reflns_Friedel_coverage 0.786
_reflns_Friedel_fraction_full 0.854
_reflns_Friedel_fraction_max 0.854
_reflns_number_gt 6730
_reflns_number_total 7020
_reflns_threshold_expression 'I > 2\s(I)'
_cod_data_source_file d3dt02690f2.cif
_cod_data_source_block ax1806_TipPIMe4_cmpd2c
_cod_database_code 7714095
_shelx_shelxl_version_number 2018/3
_shelx_space_group_comment
;
The symmetry employed for this shelxl refinement is uniquely defined
by the following loop, which should always be used as a source of
symmetry information in preference to the above space-group names.
They are only intended as comments.
;
_shelx_estimated_absorpt_t_min 0.778
_shelx_estimated_absorpt_t_max 0.945

loop_
_space_group_symop_operation_xyz
'x, y, z'
'-x, -y, z+1/2'
'-x+1/2, y+1/2, z+1/2'
'x+1/2, -y+1/2, z'

loop_
_atom_site_label
_atom_site_type_symbol
_atom_site_fract_x
_atom_site_fract_y
_atom_site_fract_z
_atom_site_U_iso_or_equiv
_atom_site_adp_type
_atom_site_occupancy
_atom_site_site_symmetry_order
_atom_site_calc_flag
_atom_site_refinement_flags_posn
_atom_site_refinement_flags_adp
_atom_site_refinement_flags_occupancy
_atom_site_disorder_assembly
_atom_site_disorder_group
P1 P 0.89655(2) 0.68947(6) 0.85158(5) 0.03462(16) Uani 1 1 d . . . . .
N1 N 0.93707(6) 0.41255(19) 0.85954(15) 0.0292(4) Uani 1 1 d . . . . .
N2 N 0.86602(6) 0.4237(2) 0.87757(13) 0.0273(4) Uani 1 1 d . . . . .
C1 C 0.95413(7) 0.7575(2) 0.84859(19) 0.0287(5) Uani 1 1 d . . . . .
C2 C 0.97195(8) 0.8058(2) 0.76700(17) 0.0282(5) Uani 1 1 d . . . . .
C3 C 1.01348(8) 0.8692(2) 0.76646(17) 0.0278(5) Uani 1 1 d . . . . .
H3 H 1.025027 0.901991 0.711493 0.033 Uiso 1 1 calc R U . . .
C4 C 1.03861(7) 0.8863(2) 0.84264(17) 0.0261(4) Uani 1 1 d . . . . .
C5 C 1.02075(8) 0.8397(3) 0.92253(18) 0.0313(5) Uani 1 1 d . . . . .
H5 H 1.037410 0.850712 0.975626 0.038 Uiso 1 1 calc R U . . .
C6 C 0.97905(8) 0.7770(2) 0.92716(18) 0.0307(5) Uani 1 1 d . . . . .
C7 C 0.94667(8) 0.7915(3) 0.6801(2) 0.0376(6) Uani 1 1 d . . . . .
H7 H 0.926170 0.709760 0.687024 0.045 Uiso 1 1 calc R U . . .
C8 C 0.97612(11) 0.7605(4) 0.5998(2) 0.0508(7) Uani 1 1 d . . . . .
H8A H 0.994423 0.842890 0.586713 0.076 Uiso 1 1 calc R U . . .
H8B H 0.957598 0.738718 0.548123 0.076 Uiso 1 1 calc R U . . .
H8C H 0.995203 0.679931 0.613049 0.076 Uiso 1 1 calc R U . . .
C9 C 0.91814(11) 0.9207(4) 0.6627(2) 0.0581(8) Uani 1 1 d . . . . .
H9A H 0.898573 0.936727 0.713655 0.087 Uiso 1 1 calc R U . . .
H9B H 0.900333 0.905441 0.609133 0.087 Uiso 1 1 calc R U . . .
H9C H 0.937165 1.002921 0.654158 0.087 Uiso 1 1 calc R U . . .
C10 C 1.08355(7) 0.9578(2) 0.83666(17) 0.0301(5) Uani 1 1 d . . . . .
H10 H 1.094832 0.942567 0.774899 0.036 Uiso 1 1 calc R U . . .
C11 C 1.07874(9) 1.1160(3) 0.8497(3) 0.0511(8) Uani 1 1 d . . . . .
H11A H 1.057394 1.153024 0.806642 0.077 Uiso 1 1 calc R U . . .
H11B H 1.107438 1.161445 0.840599 0.077 Uiso 1 1 calc R U . . .
H11C H 1.068290 1.135092 0.910178 0.077 Uiso 1 1 calc R U . . .
C12 C 1.11767(9) 0.8974(4) 0.8999(3) 0.0549(8) Uani 1 1 d . . . . .
H12A H 1.108351 0.914328 0.961441 0.082 Uiso 1 1 calc R U . . .
H12B H 1.146268 0.942772 0.889472 0.082 Uiso 1 1 calc R U . . .
H12C H 1.120434 0.796008 0.889803 0.082 Uiso 1 1 calc R U . . .
C13A C 0.9590(8) 0.7359(19) 1.0208(11) 0.032(4) Uani 0.50(6) 1 d D U P A 1
H13A H 0.935041 0.665313 1.010689 0.039 Uiso 0.50(6) 1 calc R U P A 1
C14A C 0.9391(8) 0.861(3) 1.0617(18) 0.053(4) Uani 0.50(6) 1 d D . P A 1
H14A H 0.917093 0.900832 1.021072 0.079 Uiso 0.50(6) 1 calc R U P A 1
H14B H 0.924708 0.834190 1.117592 0.079 Uiso 0.50(6) 1 calc R U P A 1
H14C H 0.962122 0.930601 1.073597 0.079 Uiso 0.50(6) 1 calc R U P A 1
C15A C 0.9943(6) 0.668(3) 1.0827(19) 0.070(5) Uani 0.50(6) 1 d D . P A 1
H15A H 1.006899 0.585164 1.053544 0.105 Uiso 0.50(6) 1 calc R U P A 1
H15B H 1.017753 0.736318 1.094818 0.105 Uiso 0.50(6) 1 calc R U P A 1
H15C H 0.980339 0.639908 1.138814 0.105 Uiso 0.50(6) 1 calc R U P A 1
C13B C 0.9647(9) 0.730(2) 1.0126(14) 0.046(6) Uani 0.50(6) 1 d D U P A 2
H13B H 0.937104 0.674680 1.003012 0.055 Uiso 0.50(6) 1 calc R U P A 2
C14B C 0.9958(9) 0.638(4) 1.061(2) 0.089(8) Uani 0.50(6) 1 d D . P A 2
H14D H 0.983058 0.612272 1.118341 0.133 Uiso 0.50(6) 1 calc R U P A 2
H14E H 1.001276 0.553475 1.025604 0.133 Uiso 0.50(6) 1 calc R U P A 2
H14F H 1.023700 0.688472 1.070265 0.133 Uiso 0.50(6) 1 calc R U P A 2
C15B C 0.9520(13) 0.857(3) 1.075(2) 0.068(6) Uani 0.50(6) 1 d D . P A 2
H15D H 0.942343 0.821017 1.132716 0.102 Uiso 0.50(6) 1 calc R U P A 2
H15E H 0.977786 0.918009 1.082992 0.102 Uiso 0.50(6) 1 calc R U P A 2
H15F H 0.927976 0.910969 1.047551 0.102 Uiso 0.50(6) 1 calc R U P A 2
C16 C 0.90261(7) 0.5051(2) 0.86392(15) 0.0251(4) Uani 1 1 d . . . . .
C17 C 0.92147(8) 0.2745(2) 0.86872(17) 0.0325(5) Uani 1 1 d . . . . .
C18 C 0.87762(8) 0.2814(2) 0.87938(16) 0.0314(5) Uani 1 1 d . . . . .
C19 C 0.98214(8) 0.4463(3) 0.8339(3) 0.0492(8) Uani 1 1 d . . . . .
H19A H 0.981841 0.500401 0.778423 0.074 Uiso 1 1 calc R U . . .
H19B H 0.998843 0.359182 0.825035 0.074 Uiso 1 1 calc R U . . .
H19C H 0.996113 0.502090 0.880907 0.074 Uiso 1 1 calc R U . . .
C20 C 0.82198(7) 0.4813(3) 0.88614(19) 0.0364(6) Uani 1 1 d . . . . .
H20A H 0.820892 0.544420 0.937600 0.055 Uiso 1 1 calc R U . . .
H20B H 0.800749 0.404620 0.894477 0.055 Uiso 1 1 calc R U . . .
H20C H 0.814457 0.533831 0.832164 0.055 Uiso 1 1 calc R U . . .
C21 C 0.95170(11) 0.1509(3) 0.8675(3) 0.0510(7) Uani 1 1 d . . . . .
H21A H 0.934746 0.065155 0.879362 0.077 Uiso 1 1 calc R U . . .
H21B H 0.974414 0.162495 0.913410 0.077 Uiso 1 1 calc R U . . .
H21C H 0.965825 0.143740 0.809057 0.077 Uiso 1 1 calc R U . . .
C22 C 0.84390(10) 0.1678(3) 0.8917(2) 0.0424(6) Uani 1 1 d . . . . .
H22A H 0.858666 0.076130 0.892837 0.064 Uiso 1 1 calc R U . . .
H22B H 0.822768 0.170325 0.842291 0.064 Uiso 1 1 calc R U . . .
H22C H 0.828188 0.182551 0.947887 0.064 Uiso 1 1 calc R U . . .
P2 P 0.80535(2) 0.15642(6) 0.64818(4) 0.03089(14) Uani 1 1 d . . . . .
N3 N 0.79227(6) 0.3123(2) 0.48532(13) 0.0270(4) Uani 1 1 d . . . . .
N4 N 0.84809(6) 0.3738(2) 0.56691(14) 0.0273(4) Uani 1 1 d . . . . .
C23 C 0.74784(7) 0.0951(2) 0.63256(14) 0.0257(4) Uani 1 1 d . . . . .
C24 C 0.74046(7) -0.0502(2) 0.62160(15) 0.0260(4) Uani 1 1 d . . . . .
C25 C 0.69735(8) -0.1033(2) 0.62309(15) 0.0269(5) Uani 1 1 d . . . . .
H25 H 0.693025 -0.201769 0.617244 0.032 Uiso 1 1 calc R U . . .
C26 C 0.66075(7) -0.0171(2) 0.63281(15) 0.0273(5) Uani 1 1 d . . . . .
C27 C 0.66841(7) 0.1271(2) 0.64069(17) 0.0294(5) Uani 1 1 d . . . . .
H27 H 0.643787 0.188611 0.645027 0.035 Uiso 1 1 calc R U . . .
C28 C 0.71050(7) 0.1838(2) 0.64243(16) 0.0280(5) Uani 1 1 d . . . . .
C29 C 0.77843(8) -0.1534(3) 0.60713(18) 0.0317(5) Uani 1 1 d . . . . .
H29 H 0.806194 -0.097091 0.601605 0.038 Uiso 1 1 calc R U . . .
C30 C 0.77269(14) -0.2348(5) 0.5214(3) 0.0801(14) Uani 1 1 d . . . . .
H30A H 0.800129 -0.284920 0.507512 0.120 Uiso 1 1 calc R U . . .
H30B H 0.765681 -0.169559 0.472985 0.120 Uiso 1 1 calc R U . . .
H30C H 0.748562 -0.302632 0.528224 0.120 Uiso 1 1 calc R U . . .
C31 C 0.78427(13) -0.2519(5) 0.6842(3) 0.0739(12) Uani 1 1 d . . . . .
H31A H 0.757173 -0.306701 0.692680 0.111 Uiso 1 1 calc R U . . .
H31B H 0.790482 -0.197683 0.738229 0.111 Uiso 1 1 calc R U . . .
H31C H 0.808980 -0.315709 0.672161 0.111 Uiso 1 1 calc R U . . .
C32 C 0.61358(7) -0.0721(3) 0.63727(18) 0.0333(5) Uani 1 1 d . . . . .
H32 H 0.595990 -0.021141 0.591103 0.040 Uiso 1 1 calc R U . . .
C33 C 0.60941(9) -0.2290(3) 0.6186(2) 0.0408(6) Uani 1 1 d . . . . .
H33A H 0.622274 -0.250139 0.560259 0.061 Uiso 1 1 calc R U . . .
H33B H 0.578141 -0.255702 0.618779 0.061 Uiso 1 1 calc R U . . .
H33C H 0.625144 -0.281984 0.664614 0.061 Uiso 1 1 calc R U . . .
C34 C 0.59302(9) -0.0391(3) 0.7280(2) 0.0464(7) Uani 1 1 d . . . . .
H34A H 0.609775 -0.087043 0.774769 0.070 Uiso 1 1 calc R U . . .
H34B H 0.562302 -0.071632 0.728918 0.070 Uiso 1 1 calc R U . . .
H34C H 0.593818 0.062614 0.738307 0.070 Uiso 1 1 calc R U . . .
C35 C 0.71538(8) 0.3419(2) 0.6600(2) 0.0344(5) Uani 1 1 d . . . . .
H35 H 0.745061 0.371467 0.637497 0.041 Uiso 1 1 calc R U . . .
C36 C 0.71433(12) 0.3689(3) 0.7595(2) 0.0523(8) Uani 1 1 d . . . . .
H36A H 0.718025 0.469635 0.770742 0.078 Uiso 1 1 calc R U . . .
H36B H 0.738367 0.316834 0.788170 0.078 Uiso 1 1 calc R U . . .
H36C H 0.685939 0.337514 0.783701 0.078 Uiso 1 1 calc R U . . .
C37 C 0.68088(14) 0.4303(3) 0.6126(3) 0.0690(11) Uani 1 1 d . . . . .
H37A H 0.651724 0.411579 0.638387 0.104 Uiso 1 1 calc R U . . .
H37B H 0.680574 0.406360 0.549248 0.104 Uiso 1 1 calc R U . . .
H37C H 0.688067 0.530145 0.619722 0.104 Uiso 1 1 calc R U . . .
C38 C 0.81346(7) 0.2823(2) 0.56323(15) 0.0256(4) Uani 1 1 d . . . . .
C39 C 0.81343(8) 0.4234(2) 0.44158(17) 0.0290(5) Uani 1 1 d . . . . .
C40 C 0.84833(8) 0.4601(2) 0.49189(18) 0.0296(5) Uani 1 1 d . . . . .
C41 C 0.75883(9) 0.2248(3) 0.44360(18) 0.0396(6) Uani 1 1 d . . . . .
H41A H 0.764622 0.125881 0.457521 0.059 Uiso 1 1 calc R U . . .
H41B H 0.759725 0.238387 0.379010 0.059 Uiso 1 1 calc R U . . .
H41C H 0.729598 0.251166 0.466108 0.059 Uiso 1 1 calc R U . . .
C42 C 0.87840(8) 0.3805(3) 0.6411(2) 0.0402(6) Uani 1 1 d . . . . .
H42A H 0.861668 0.389589 0.696656 0.060 Uiso 1 1 calc R U . . .
H42B H 0.897879 0.462078 0.634109 0.060 Uiso 1 1 calc R U . . .
H42C H 0.896196 0.294540 0.642978 0.060 Uiso 1 1 calc R U . . .
C43 C 0.79568(9) 0.4839(3) 0.3577(2) 0.0435(6) Uani 1 1 d . . . . .
H43A H 0.813632 0.565061 0.340172 0.065 Uiso 1 1 calc R U . . .
H43B H 0.765056 0.513980 0.367063 0.065 Uiso 1 1 calc R U . . .
H43C H 0.796652 0.412735 0.310674 0.065 Uiso 1 1 calc R U . . .
C44 C 0.88262(10) 0.5702(3) 0.4783(2) 0.0442(6) Uani 1 1 d . . . . .
H44A H 0.877017 0.619359 0.422201 0.066 Uiso 1 1 calc R U . . .
H44B H 0.911870 0.526104 0.476285 0.066 Uiso 1 1 calc R U . . .
H44C H 0.881545 0.637481 0.527628 0.066 Uiso 1 1 calc R U . . .

loop_
_atom_site_aniso_label
_atom_site_aniso_U_11
_atom_site_aniso_U_22
_atom_site_aniso_U_33
_atom_site_aniso_U_23
_atom_site_aniso_U_13
_atom_site_aniso_U_12
P1 0.0216(3) 0.0233(3) 0.0590(4) 0.0035(3) -0.0009(3) -0.00017(19)
N1 0.0256(9) 0.0246(8) 0.0375(11) -0.0002(8) 0.0030(8) -0.0001(7)
N2 0.0242(9) 0.0296(9) 0.0281(10) 0.0028(8) 0.0002(7) -0.0034(7)
C1 0.0232(9) 0.0187(9) 0.0441(13) 0.0011(10) -0.0015(10) -0.0009(7)
C2 0.0275(11) 0.0214(10) 0.0356(13) -0.0024(9) -0.0034(9) 0.0012(8)
C3 0.0273(11) 0.0245(10) 0.0317(12) -0.0018(9) 0.0015(9) 0.0015(8)
C4 0.0232(9) 0.0211(9) 0.0342(12) -0.0014(9) 0.0008(9) -0.0001(8)
C5 0.0303(11) 0.0298(11) 0.0340(13) 0.0020(10) -0.0041(10) -0.0026(9)
C6 0.0302(11) 0.0229(10) 0.0389(14) 0.0066(10) 0.0024(10) -0.0004(9)
C7 0.0279(12) 0.0440(14) 0.0409(14) 0.0001(12) -0.0068(10) -0.0055(11)
C8 0.0453(16) 0.069(2) 0.0381(16) -0.0115(14) -0.0081(12) -0.0098(14)
C9 0.0500(17) 0.069(2) 0.055(2) 0.0076(16) -0.0174(14) 0.0154(15)
C10 0.0250(10) 0.0303(11) 0.0350(12) -0.0042(9) 0.0016(9) -0.0023(8)
C11 0.0347(12) 0.0334(13) 0.085(2) -0.0126(15) 0.0132(15) -0.0123(10)
C12 0.0301(13) 0.0653(19) 0.069(2) 0.0173(17) -0.0107(13) -0.0098(13)
C13A 0.028(6) 0.048(6) 0.020(5) 0.023(4) 0.005(3) -0.004(4)
C14A 0.041(8) 0.069(6) 0.048(7) 0.005(4) 0.015(5) -0.006(5)
C15A 0.049(6) 0.121(11) 0.041(10) 0.040(8) 0.011(5) 0.021(6)
C13B 0.024(5) 0.049(6) 0.065(11) -0.012(7) 0.005(5) -0.011(4)
C14B 0.099(11) 0.124(13) 0.043(11) 0.056(10) 0.031(7) 0.044(10)
C15B 0.073(14) 0.077(8) 0.055(9) -0.006(7) 0.030(10) -0.011(9)
C16 0.0231(10) 0.0252(9) 0.0269(11) -0.0009(9) 0.0010(8) -0.0025(8)
C17 0.0407(13) 0.0238(10) 0.0331(12) 0.0007(10) 0.0006(10) -0.0007(9)
C18 0.0385(12) 0.0284(11) 0.0272(11) 0.0045(9) -0.0035(9) -0.0074(10)
C19 0.0288(12) 0.0322(12) 0.086(2) -0.0041(14) 0.0140(14) 0.0022(10)
C20 0.0221(11) 0.0429(13) 0.0440(14) 0.0083(11) 0.0014(10) -0.0043(9)
C21 0.0573(17) 0.0266(11) 0.069(2) -0.0011(13) -0.0034(15) 0.0059(11)
C22 0.0520(16) 0.0352(12) 0.0401(15) 0.0065(11) -0.0054(12) -0.0167(12)
P2 0.0260(3) 0.0355(3) 0.0311(3) 0.0094(3) -0.0034(2) -0.0046(2)
N3 0.0253(9) 0.0298(9) 0.0258(10) 0.0007(8) -0.0001(8) -0.0048(7)
N4 0.0236(9) 0.0282(9) 0.0302(10) -0.0004(8) 0.0004(8) -0.0040(7)
C23 0.0253(10) 0.0278(10) 0.0238(11) 0.0063(8) 0.0023(8) -0.0005(8)
C24 0.0263(11) 0.0273(10) 0.0243(11) 0.0041(9) 0.0021(8) 0.0022(8)
C25 0.0314(11) 0.0219(9) 0.0274(11) 0.0029(8) 0.0024(9) 0.0000(8)
C26 0.0260(10) 0.0308(11) 0.0250(12) 0.0051(9) 0.0003(8) 0.0008(8)
C27 0.0275(11) 0.0284(10) 0.0322(12) 0.0059(10) 0.0026(9) 0.0056(8)
C28 0.0302(11) 0.0261(10) 0.0277(11) 0.0051(10) 0.0038(10) 0.0016(8)
C29 0.0256(11) 0.0299(11) 0.0396(13) 0.0029(10) 0.0025(9) 0.0044(9)
C30 0.070(2) 0.104(3) 0.066(2) -0.037(2) -0.0132(19) 0.052(2)
C31 0.059(2) 0.086(3) 0.077(2) 0.039(2) 0.0155(19) 0.040(2)
C32 0.0237(10) 0.0369(12) 0.0392(14) 0.0054(11) -0.0004(10) 0.0001(9)
C33 0.0318(12) 0.0442(14) 0.0466(15) -0.0048(12) 0.0068(11) -0.0113(10)
C34 0.0340(13) 0.0488(15) 0.0565(18) -0.0093(14) 0.0166(12) -0.0077(11)
C35 0.0366(12) 0.0239(10) 0.0428(15) 0.0038(10) 0.0070(11) -0.0003(9)
C36 0.0645(19) 0.0363(13) 0.0562(19) -0.0114(14) 0.0139(15) -0.0115(13)
C37 0.080(2) 0.0237(12) 0.103(3) 0.0082(16) -0.024(2) 0.0084(14)
C38 0.0231(10) 0.0277(10) 0.0260(11) -0.0009(9) 0.0018(8) -0.0007(8)
C39 0.0303(11) 0.0291(11) 0.0278(12) 0.0022(9) 0.0067(9) 0.0002(9)
C40 0.0285(11) 0.0247(10) 0.0355(12) -0.0007(9) 0.0068(9) -0.0027(9)
C41 0.0403(14) 0.0492(14) 0.0292(12) 0.0020(11) -0.0063(10) -0.0176(11)
C42 0.0310(12) 0.0501(14) 0.0395(14) 0.0011(13) -0.0064(11) -0.0108(10)
C43 0.0458(14) 0.0490(14) 0.0357(14) 0.0121(13) 0.0013(12) -0.0033(11)
C44 0.0411(14) 0.0369(13) 0.0547(17) 0.0044(13) 0.0069(12) -0.0128(12)

loop_
_atom_type_symbol
_atom_type_description
_atom_type_scat_dispersion_real
_atom_type_scat_dispersion_imag
_atom_type_scat_source
C C 0.0181 0.0091 'International Tables Vol C Tables 4.2.6.8 and 6.1.1.4'
H H 0.0000 0.0000 'International Tables Vol C Tables 4.2.6.8 and 6.1.1.4'
N N 0.0311 0.0180 'International Tables Vol C Tables 4.2.6.8 and 6.1.1.4'
P P 0.2955 0.4335 'International Tables Vol C Tables 4.2.6.8 and 6.1.1.4'

loop_
_geom_angle_atom_site_label_1
_geom_angle_atom_site_label_2
_geom_angle_atom_site_label_3
_geom_angle
_geom_angle_site_symmetry_1
_geom_angle_site_symmetry_3
_geom_angle_publ_flag
C16 P1 C1 104.47(9) . . ?
C16 N1 C17 109.98(18) . . ?
C16 N1 C19 125.9(2) . . ?
C17 N1 C19 123.3(2) . . ?
C16 N2 C18 110.37(19) . . ?
C16 N2 C20 123.0(2) . . ?
C18 N2 C20 126.6(2) . . ?
C6 C1 C2 118.54(19) . . ?
C6 C1 P1 121.70(19) . . ?
C2 C1 P1 119.38(18) . . ?
C3 C2 C1 119.3(2) . . ?
C3 C2 C7 119.2(2) . . ?
C1 C2 C7 121.6(2) . . ?
C4 C3 C2 122.8(2) . . ?
C4 C3 H3 118.6 . . ?
C2 C3 H3 118.6 . . ?
C3 C4 C5 117.6(2) . . ?
C3 C4 C10 119.6(2) . . ?
C5 C4 C10 122.7(2) . . ?
C4 C5 C6 122.0(2) . . ?
C4 C5 H5 119.0 . . ?
C6 C5 H5 119.0 . . ?
C5 C6 C1 119.7(2) . . ?
C5 C6 C13B 116.9(8) . . ?
C1 C6 C13B 123.3(8) . . ?
C5 C6 C13A 119.7(7) . . ?
C1 C6 C13A 120.4(7) . . ?
C2 C7 C9 111.1(2) . . ?
C2 C7 C8 113.7(2) . . ?
C9 C7 C8 110.5(3) . . ?
C2 C7 H7 107.0 . . ?
C9 C7 H7 107.0 . . ?
C8 C7 H7 107.0 . . ?
C7 C8 H8A 109.5 . . ?
C7 C8 H8B 109.5 . . ?
H8A C8 H8B 109.5 . . ?
C7 C8 H8C 109.5 . . ?
H8A C8 H8C 109.5 . . ?
H8B C8 H8C 109.5 . . ?
C7 C9 H9A 109.5 . . ?
C7 C9 H9B 109.5 . . ?
H9A C9 H9B 109.5 . . ?
C7 C9 H9C 109.5 . . ?
H9A C9 H9C 109.5 . . ?
H9B C9 H9C 109.5 . . ?
C12 C10 C4 113.7(2) . . ?
C12 C10 C11 111.0(3) . . ?
C4 C10 C11 110.35(18) . . ?
C12 C10 H10 107.2 . . ?
C4 C10 H10 107.2 . . ?
C11 C10 H10 107.2 . . ?
C10 C11 H11A 109.5 . . ?
C10 C11 H11B 109.5 . . ?
H11A C11 H11B 109.5 . . ?
C10 C11 H11C 109.5 . . ?
H11A C11 H11C 109.5 . . ?
H11B C11 H11C 109.5 . . ?
C10 C12 H12A 109.5 . . ?
C10 C12 H12B 109.5 . . ?
H12A C12 H12B 109.5 . . ?
C10 C12 H12C 109.5 . . ?
H12A C12 H12C 109.5 . . ?
H12B C12 H12C 109.5 . . ?
C14A C13A C15A 111.5(14) . . ?
C14A C13A C6 109.3(14) . . ?
C15A C13A C6 111.8(17) . . ?
C14A C13A H13A 108.0 . . ?
C15A C13A H13A 108.0 . . ?
C6 C13A H13A 108.0 . . ?
C13A C14A H14A 109.5 . . ?
C13A C14A H14B 109.5 . . ?
H14A C14A H14B 109.5 . . ?
C13A C14A H14C 109.5 . . ?
H14A C14A H14C 109.5 . . ?
H14B C14A H14C 109.5 . . ?
C13A C15A H15A 109.5 . . ?
C13A C15A H15B 109.5 . . ?
H15A C15A H15B 109.5 . . ?
C13A C15A H15C 109.5 . . ?
H15A C15A H15C 109.5 . . ?
H15B C15A H15C 109.5 . . ?
C6 C13B C14B 116(2) . . ?
C6 C13B C15B 111.9(17) . . ?
C14B C13B C15B 108.6(16) . . ?
C6 C13B H13B 106.8 . . ?
C14B C13B H13B 106.8 . . ?
C15B C13B H13B 106.8 . . ?
C13B C14B H14D 109.5 . . ?
C13B C14B H14E 109.5 . . ?
H14D C14B H14E 109.5 . . ?
C13B C14B H14F 109.5 . . ?
H14D C14B H14F 109.5 . . ?
H14E C14B H14F 109.5 . . ?
C13B C15B H15D 109.5 . . ?
C13B C15B H15E 109.5 . . ?
H15D C15B H15E 109.5 . . ?
C13B C15B H15F 109.5 . . ?
H15D C15B H15F 109.5 . . ?
H15E C15B H15F 109.5 . . ?
N1 C16 N2 105.08(18) . . ?
N1 C16 P1 135.33(16) . . ?
N2 C16 P1 119.51(16) . . ?
C18 C17 N1 107.5(2) . . ?
C18 C17 C21 130.4(2) . . ?
N1 C17 C21 122.1(2) . . ?
C17 C18 N2 107.1(2) . . ?
C17 C18 C22 130.9(2) . . ?
N2 C18 C22 122.0(2) . . ?
N1 C19 H19A 109.5 . . ?
N1 C19 H19B 109.5 . . ?
H19A C19 H19B 109.5 . . ?
N1 C19 H19C 109.5 . . ?
H19A C19 H19C 109.5 . . ?
H19B C19 H19C 109.5 . . ?
N2 C20 H20A 109.5 . . ?
N2 C20 H20B 109.5 . . ?
H20A C20 H20B 109.5 . . ?
N2 C20 H20C 109.5 . . ?
H20A C20 H20C 109.5 . . ?
H20B C20 H20C 109.5 . . ?
C17 C21 H21A 109.5 . . ?
C17 C21 H21B 109.5 . . ?
H21A C21 H21B 109.5 . . ?
C17 C21 H21C 109.5 . . ?
H21A C21 H21C 109.5 . . ?
H21B C21 H21C 109.5 . . ?
C18 C22 H22A 109.5 . . ?
C18 C22 H22B 109.5 . . ?
H22A C22 H22B 109.5 . . ?
C18 C22 H22C 109.5 . . ?
H22A C22 H22C 109.5 . . ?
H22B C22 H22C 109.5 . . ?
C38 P2 C23 104.62(10) . . ?
C38 N3 C39 110.23(19) . . ?
C38 N3 C41 125.3(2) . . ?
C39 N3 C41 123.3(2) . . ?
C38 N4 C40 110.31(19) . . ?
C38 N4 C42 123.2(2) . . ?
C40 N4 C42 126.5(2) . . ?
C24 C23 C28 118.0(2) . . ?
C24 C23 P2 118.21(16) . . ?
C28 C23 P2 123.28(17) . . ?
C25 C24 C23 120.0(2) . . ?
C25 C24 C29 118.1(2) . . ?
C23 C24 C29 121.9(2) . . ?
C26 C25 C24 122.2(2) . . ?
C26 C25 H25 118.9 . . ?
C24 C25 H25 118.9 . . ?
C25 C26 C27 117.2(2) . . ?
C25 C26 C32 123.5(2) . . ?
C27 C26 C32 119.3(2) . . ?
C28 C27 C26 122.5(2) . . ?
C28 C27 H27 118.7 . . ?
C26 C27 H27 118.7 . . ?
C27 C28 C23 120.0(2) . . ?
C27 C28 C35 118.3(2) . . ?
C23 C28 C35 121.6(2) . . ?
C31 C29 C30 110.6(3) . . ?
C31 C29 C24 112.3(2) . . ?
C30 C29 C24 111.3(2) . . ?
C31 C29 H29 107.4 . . ?
C30 C29 H29 107.4 . . ?
C24 C29 H29 107.4 . . ?
C29 C30 H30A 109.5 . . ?
C29 C30 H30B 109.5 . . ?
H30A C30 H30B 109.5 . . ?
C29 C30 H30C 109.5 . . ?
H30A C30 H30C 109.5 . . ?
H30B C30 H30C 109.5 . . ?
C29 C31 H31A 109.5 . . ?
C29 C31 H31B 109.5 . . ?
H31A C31 H31B 109.5 . . ?
C29 C31 H31C 109.5 . . ?
H31A C31 H31C 109.5 . . ?
H31B C31 H31C 109.5 . . ?
C26 C32 C33 113.9(2) . . ?
C26 C32 C34 110.5(2) . . ?
C33 C32 C34 109.4(2) . . ?
C26 C32 H32 107.6 . . ?
C33 C32 H32 107.6 . . ?
C34 C32 H32 107.6 . . ?
C32 C33 H33A 109.5 . . ?
C32 C33 H33B 109.5 . . ?
H33A C33 H33B 109.5 . . ?
C32 C33 H33C 109.5 . . ?
H33A C33 H33C 109.5 . . ?
H33B C33 H33C 109.5 . . ?
C32 C34 H34A 109.5 . . ?
C32 C34 H34B 109.5 . . ?
H34A C34 H34B 109.5 . . ?
C32 C34 H34C 109.5 . . ?
H34A C34 H34C 109.5 . . ?
H34B C34 H34C 109.5 . . ?
C37 C35 C36 110.7(3) . . ?
C37 C35 C28 113.4(2) . . ?
C36 C35 C28 109.4(2) . . ?
C37 C35 H35 107.7 . . ?
C36 C35 H35 107.7 . . ?
C28 C35 H35 107.7 . . ?
C35 C36 H36A 109.5 . . ?
C35 C36 H36B 109.5 . . ?
H36A C36 H36B 109.5 . . ?
C35 C36 H36C 109.5 . . ?
H36A C36 H36C 109.5 . . ?
H36B C36 H36C 109.5 . . ?
C35 C37 H37A 109.5 . . ?
C35 C37 H37B 109.5 . . ?
H37A C37 H37B 109.5 . . ?
C35 C37 H37C 109.5 . . ?
H37A C37 H37C 109.5 . . ?
H37B C37 H37C 109.5 . . ?
N4 C38 N3 105.20(19) . . ?
N4 C38 P2 120.66(17) . . ?
N3 C38 P2 134.11(17) . . ?
C40 C39 N3 106.9(2) . . ?
C40 C39 C43 131.3(2) . . ?
N3 C39 C43 121.7(2) . . ?
C39 C40 N4 107.3(2) . . ?
C39 C40 C44 130.8(3) . . ?
N4 C40 C44 121.9(2) . . ?
N3 C41 H41A 109.5 . . ?
N3 C41 H41B 109.5 . . ?
H41A C41 H41B 109.5 . . ?
N3 C41 H41C 109.5 . . ?
H41A C41 H41C 109.5 . . ?
H41B C41 H41C 109.5 . . ?
N4 C42 H42A 109.5 . . ?
N4 C42 H42B 109.5 . . ?
H42A C42 H42B 109.5 . . ?
N4 C42 H42C 109.5 . . ?
H42A C42 H42C 109.5 . . ?
H42B C42 H42C 109.5 . . ?
C39 C43 H43A 109.5 . . ?
C39 C43 H43B 109.5 . . ?
H43A C43 H43B 109.5 . . ?
C39 C43 H43C 109.5 . . ?
H43A C43 H43C 109.5 . . ?
H43B C43 H43C 109.5 . . ?
C40 C44 H44A 109.5 . . ?
C40 C44 H44B 109.5 . . ?
H44A C44 H44B 109.5 . . ?
C40 C44 H44C 109.5 . . ?
H44A C44 H44C 109.5 . . ?
H44B C44 H44C 109.5 . . ?

loop_
_geom_bond_atom_site_label_1
_geom_bond_atom_site_label_2
_geom_bond_distance
_geom_bond_site_symmetry_2
_geom_bond_publ_flag
P1 C16 1.773(2) . ?
P1 C1 1.859(2) . ?
N1 C16 1.367(3) . ?
N1 C17 1.402(3) . ?
N1 C19 1.453(3) . ?
N2 C16 1.367(3) . ?
N2 C18 1.399(3) . ?
N2 C20 1.447(3) . ?
C1 C6 1.414(4) . ?
C1 C2 1.417(4) . ?
C2 C3 1.394(3) . ?
C2 C7 1.520(4) . ?
C3 C4 1.384(3) . ?
C3 H3 0.9500 . ?
C4 C5 1.390(4) . ?
C4 C10 1.523(3) . ?
C5 C6 1.398(3) . ?
C5 H5 0.9500 . ?
C6 C13B 1.43(2) . ?
C6 C13A 1.582(19) . ?
C7 C9 1.525(4) . ?
C7 C8 1.530(4) . ?
C7 H7 1.0000 . ?
C8 H8A 0.9800 . ?
C8 H8B 0.9800 . ?
C8 H8C 0.9800 . ?
C9 H9A 0.9800 . ?
C9 H9B 0.9800 . ?
C9 H9C 0.9800 . ?
C10 C12 1.517(4) . ?
C10 C11 1.524(3) . ?
C10 H10 1.0000 . ?
C11 H11A 0.9800 . ?
C11 H11B 0.9800 . ?
C11 H11C 0.9800 . ?
C12 H12A 0.9800 . ?
C12 H12B 0.9800 . ?
C12 H12C 0.9800 . ?
C13A C14A 1.47(3) . ?
C13A C15A 1.56(2) . ?
C13A H13A 1.0000 . ?
C14A H14A 0.9800 . ?
C14A H14B 0.9800 . ?
C14A H14C 0.9800 . ?
C15A H15A 0.9800 . ?
C15A H15B 0.9800 . ?
C15A H15C 0.9800 . ?
C13B C14B 1.48(3) . ?
C13B C15B 1.57(3) . ?
C13B H13B 1.0000 . ?
C14B H14D 0.9800 . ?
C14B H14E 0.9800 . ?
C14B H14F 0.9800 . ?
C15B H15D 0.9800 . ?
C15B H15E 0.9800 . ?
C15B H15F 0.9800 . ?
C17 C18 1.338(4) . ?
C17 C21 1.490(4) . ?
C18 C22 1.498(3) . ?
C19 H19A 0.9800 . ?
C19 H19B 0.9800 . ?
C19 H19C 0.9800 . ?
C20 H20A 0.9800 . ?
C20 H20B 0.9800 . ?
C20 H20C 0.9800 . ?
C21 H21A 0.9800 . ?
C21 H21B 0.9800 . ?
C21 H21C 0.9800 . ?
C22 H22A 0.9800 . ?
C22 H22B 0.9800 . ?
C22 H22C 0.9800 . ?
P2 C38 1.768(2) . ?
P2 C23 1.850(2) . ?
N3 C38 1.366(3) . ?
N3 C39 1.400(3) . ?
N3 C41 1.452(3) . ?
N4 C38 1.364(3) . ?
N4 C40 1.395(3) . ?
N4 C42 1.446(3) . ?
C23 C24 1.410(3) . ?
C23 C28 1.418(3) . ?
C24 C25 1.400(3) . ?
C24 C29 1.527(3) . ?
C25 C26 1.386(3) . ?
C25 H25 0.9500 . ?
C26 C27 1.397(3) . ?
C26 C32 1.522(3) . ?
C27 C28 1.384(3) . ?
C27 H27 0.9500 . ?
C28 C35 1.535(3) . ?
C29 C31 1.501(4) . ?
C29 C30 1.514(5) . ?
C29 H29 1.0000 . ?
C30 H30A 0.9800 . ?
C30 H30B 0.9800 . ?
C30 H30C 0.9800 . ?
C31 H31A 0.9800 . ?
C31 H31B 0.9800 . ?
C31 H31C 0.9800 . ?
C32 C33 1.524(4) . ?
C32 C34 1.532(4) . ?
C32 H32 1.0000 . ?
C33 H33A 0.9800 . ?
C33 H33B 0.9800 . ?
C33 H33C 0.9800 . ?
C34 H34A 0.9800 . ?
C34 H34B 0.9800 . ?
C34 H34C 0.9800 . ?
C35 C37 1.518(4) . ?
C35 C36 1.518(5) . ?
C35 H35 1.0000 . ?
C36 H36A 0.9800 . ?
C36 H36B 0.9800 . ?
C36 H36C 0.9800 . ?
C37 H37A 0.9800 . ?
C37 H37B 0.9800 . ?
C37 H37C 0.9800 . ?
C39 C40 1.345(4) . ?
C39 C43 1.487(4) . ?
C40 C44 1.488(3) . ?
C41 H41A 0.9800 . ?
C41 H41B 0.9800 . ?
C41 H41C 0.9800 . ?
C42 H42A 0.9800 . ?
C42 H42B 0.9800 . ?
C42 H42C 0.9800 . ?
C43 H43A 0.9800 . ?
C43 H43B 0.9800 . ?
C43 H43C 0.9800 . ?
C44 H44A 0.9800 . ?
C44 H44B 0.9800 . ?
C44 H44C 0.9800 . ?

loop_
_geom_torsion_atom_site_label_1
_geom_torsion_atom_site_label_2
_geom_torsion_atom_site_label_3
_geom_torsion_atom_site_label_4
_geom_torsion
_geom_torsion_site_symmetry_1
_geom_torsion_site_symmetry_2
_geom_torsion_site_symmetry_3
_geom_torsion_site_symmetry_4
_geom_torsion_publ_flag
C16 P1 C1 C6 -79.9(2) . . . . ?
C16 P1 C1 C2 107.20(18) . . . . ?
C6 C1 C2 C3 0.7(3) . . . . ?
P1 C1 C2 C3 173.84(16) . . . . ?
C6 C1 C2 C7 -178.6(2) . . . . ?
P1 C1 C2 C7 -5.5(3) . . . . ?
C1 C2 C3 C4 0.6(3) . . . . ?
C7 C2 C3 C4 180.0(2) . . . . ?
C2 C3 C4 C5 -1.1(3) . . . . ?
C2 C3 C4 C10 -179.5(2) . . . . ?
C3 C4 C5 C6 0.2(3) . . . . ?
C10 C4 C5 C6 178.6(2) . . . . ?
C4 C5 C6 C1 1.1(4) . . . . ?
C4 C5 C6 C13B 178.6(11) . . . . ?
C4 C5 C6 C13A -175.6(9) . . . . ?
C2 C1 C6 C5 -1.5(3) . . . . ?
P1 C1 C6 C5 -174.47(17) . . . . ?
C2 C1 C6 C13B -178.9(12) . . . . ?
P1 C1 C6 C13B 8.1(12) . . . . ?
C2 C1 C6 C13A 175.1(9) . . . . ?
P1 C1 C6 C13A 2.2(10) . . . . ?
C3 C2 C7 C9 -88.9(3) . . . . ?
C1 C2 C7 C9 90.4(3) . . . . ?
C3 C2 C7 C8 36.5(3) . . . . ?
C1 C2 C7 C8 -144.2(2) . . . . ?
C3 C4 C10 C12 -144.7(3) . . . . ?
C5 C4 C10 C12 37.0(3) . . . . ?
C3 C4 C10 C11 89.9(3) . . . . ?
C5 C4 C10 C11 -88.5(3) . . . . ?
C5 C6 C13A C14A 81.8(14) . . . . ?
C1 C6 C13A C14A -94.9(13) . . . . ?
C5 C6 C13A C15A -42.2(17) . . . . ?
C1 C6 C13A C15A 141.1(14) . . . . ?
C5 C6 C13B C14B -52(2) . . . . ?
C1 C6 C13B C14B 125(2) . . . . ?
C5 C6 C13B C15B 73(2) . . . . ?
C1 C6 C13B C15B -109.8(17) . . . . ?
C17 N1 C16 N2 1.2(3) . . . . ?
C19 N1 C16 N2 171.2(3) . . . . ?
C17 N1 C16 P1 -175.6(2) . . . . ?
C19 N1 C16 P1 -5.6(4) . . . . ?
C18 N2 C16 N1 -1.5(3) . . . . ?
C20 N2 C16 N1 -180.0(2) . . . . ?
C18 N2 C16 P1 175.92(17) . . . . ?
C20 N2 C16 P1 -2.6(3) . . . . ?
C1 P1 C16 N1 -10.2(3) . . . . ?
C1 P1 C16 N2 173.35(19) . . . . ?
C16 N1 C17 C18 -0.4(3) . . . . ?
C19 N1 C17 C18 -170.7(3) . . . . ?
C16 N1 C17 C21 -179.3(3) . . . . ?
C19 N1 C17 C21 10.3(4) . . . . ?
N1 C17 C18 N2 -0.5(3) . . . . ?
C21 C17 C18 N2 178.3(3) . . . . ?
N1 C17 C18 C22 179.6(3) . . . . ?
C21 C17 C18 C22 -1.6(5) . . . . ?
C16 N2 C18 C17 1.3(3) . . . . ?
C20 N2 C18 C17 179.7(2) . . . . ?
C16 N2 C18 C22 -178.9(2) . . . . ?
C20 N2 C18 C22 -0.4(4) . . . . ?
C38 P2 C23 C24 124.44(17) . . . . ?
C38 P2 C23 C28 -64.0(2) . . . . ?
C28 C23 C24 C25 -1.7(3) . . . . ?
P2 C23 C24 C25 170.34(18) . . . . ?
C28 C23 C24 C29 177.8(2) . . . . ?
P2 C23 C24 C29 -10.2(3) . . . . ?
C23 C24 C25 C26 1.7(3) . . . . ?
C29 C24 C25 C26 -177.8(2) . . . . ?
C24 C25 C26 C27 0.4(3) . . . . ?
C24 C25 C26 C32 -178.2(2) . . . . ?
C25 C26 C27 C28 -2.5(4) . . . . ?
C32 C26 C27 C28 176.2(2) . . . . ?
C26 C27 C28 C23 2.5(4) . . . . ?
C26 C27 C28 C35 -174.4(2) . . . . ?
C24 C23 C28 C27 -0.3(3) . . . . ?
P2 C23 C28 C27 -171.93(18) . . . . ?
C24 C23 C28 C35 176.5(2) . . . . ?
P2 C23 C28 C35 4.9(3) . . . . ?
C25 C24 C29 C31 -67.9(4) . . . . ?
C23 C24 C29 C31 112.7(3) . . . . ?
C25 C24 C29 C30 56.8(4) . . . . ?
C23 C24 C29 C30 -122.7(3) . . . . ?
C25 C26 C32 C33 -7.2(3) . . . . ?
C27 C26 C32 C33 174.2(2) . . . . ?
C25 C26 C32 C34 116.4(3) . . . . ?
C27 C26 C32 C34 -62.2(3) . . . . ?
C27 C28 C35 C37 -40.5(4) . . . . ?
C23 C28 C35 C37 142.6(3) . . . . ?
C27 C28 C35 C36 83.6(3) . . . . ?
C23 C28 C35 C36 -93.3(3) . . . . ?
C40 N4 C38 N3 0.1(2) . . . . ?
C42 N4 C38 N3 177.8(2) . . . . ?
C40 N4 C38 P2 178.47(16) . . . . ?
C42 N4 C38 P2 -3.8(3) . . . . ?
C39 N3 C38 N4 -0.8(2) . . . . ?
C41 N3 C38 N4 166.9(2) . . . . ?
C39 N3 C38 P2 -178.86(19) . . . . ?
C41 N3 C38 P2 -11.1(4) . . . . ?
C23 P2 C38 N4 164.07(18) . . . . ?
C23 P2 C38 N3 -18.1(3) . . . . ?
C38 N3 C39 C40 1.2(3) . . . . ?
C41 N3 C39 C40 -166.8(2) . . . . ?
C38 N3 C39 C43 -176.1(2) . . . . ?
C41 N3 C39 C43 15.9(4) . . . . ?
N3 C39 C40 N4 -1.1(3) . . . . ?
C43 C39 C40 N4 175.8(3) . . . . ?
N3 C39 C40 C44 179.6(3) . . . . ?
C43 C39 C40 C44 -3.5(5) . . . . ?
C38 N4 C40 C39 0.7(3) . . . . ?
C42 N4 C40 C39 -177.0(2) . . . . ?
C38 N4 C40 C44 -179.9(2) . . . . ?
C42 N4 C40 C44 2.4(4) . . . . ?
